data_1565222
loop_
_publ_author_name
'Park, Joo-Hyun'
'Chung, Taek-Mo'
'Park, Bo Keun'
'Kim, Chang Gyoun'

_publ_section_title
;
 Indium complexes with aminothiolate ligands as single precursors for
 indium chalcogenides
;
_journal_name_full 'Inorganica Chimica Acta'
_journal_page_first 119504
_journal_paper_doi 10.1016/j.ica.2020.119504
_journal_volume 505
_journal_year 2020
_chemical_formula_sum 'C13 H28 In N3 S2 Se'
_chemical_formula_weight 484.28
_space_group_IT_number 43
_space_group_name_Hall 'F 2 -2d'
_space_group_name_H-M_alt 'F d d 2'
_symmetry_cell_setting orthorhombic
_symmetry_space_group_name_H-M 'F d d 2'
_atom_sites_solution_hydrogens geom
_atom_sites_solution_primary direct
_atom_sites_solution_secondary difmap
_audit_creation_method SHELXL-97
_cell_angle_alpha 90.00
_cell_angle_beta 90.00
_cell_angle_gamma 90.00
_cell_formula_units_Z 8
_cell_length_a 19.8009(5)
_cell_length_b 13.2812(3)
_cell_length_c 14.8388(4)
_cell_measurement_reflns_used 4422
_cell_measurement_temperature 100(2)
_cell_measurement_theta_max 28.33
_cell_measurement_theta_min 3.69
_cell_volume 3902.30(17)
_computing_cell_refinement 'Bruker SAINT'
_computing_data_collection 'Bruker APEX2'
_computing_data_reduction 'Bruker SAINT'
_computing_molecular_graphics 'Bruker SHELXTL'
_computing_publication_material 'Bruker SHELXTL'
_computing_structure_refinement 'SHELXL-97 (Sheldrick, 2008)'
_computing_structure_solution 'SHELXS-97 (Sheldrick, 2008)'
_diffrn_ambient_temperature 100(2)
_diffrn_measured_fraction_theta_full 0.979
_diffrn_measured_fraction_theta_max 0.979
_diffrn_measurement_device_type 'Bruker APEX-II CCD'
_diffrn_measurement_method '\f and \w scans'
_diffrn_radiation_monochromator graphite
_diffrn_radiation_source 'fine-focus sealed tube'
_diffrn_radiation_type MoK\a
_diffrn_radiation_wavelength 0.71073
_diffrn_reflns_av_R_equivalents 0.0152
_diffrn_reflns_av_sigmaI/netI 0.0443
_diffrn_reflns_limit_h_max 14
_diffrn_reflns_limit_h_min -26
_diffrn_reflns_limit_k_max 14
_diffrn_reflns_limit_k_min -17
_diffrn_reflns_limit_l_max 19
_diffrn_reflns_limit_l_min -19
_diffrn_reflns_number 5062
_diffrn_reflns_theta_full 28.33
_diffrn_reflns_theta_max 28.33
_diffrn_reflns_theta_min 2.30
_exptl_absorpt_coefficient_mu 3.286
_exptl_absorpt_correction_T_max 0.6214
_exptl_absorpt_correction_T_min 0.4820
_exptl_absorpt_correction_type multi-scan
_exptl_absorpt_process_details 'Bruker SADABS'
_exptl_crystal_colour silver
_exptl_crystal_density_diffrn 1.649
_exptl_crystal_density_method 'not measured'
_exptl_crystal_description block
_exptl_crystal_F_000 1936
_exptl_crystal_size_max 0.26
_exptl_crystal_size_mid 0.22
_exptl_crystal_size_min 0.16
_refine_diff_density_max 0.222
_refine_diff_density_min -0.369
_refine_diff_density_rms 0.066
_refine_ls_abs_structure_details 'Flack H D (1983), Acta Cryst. A39, 876-881'
_refine_ls_abs_structure_Flack 0.032(6)
_refine_ls_extinction_method none
_refine_ls_goodness_of_fit_ref 0.763
_refine_ls_hydrogen_treatment refxyz
_refine_ls_matrix_type full
_refine_ls_number_parameters 93
_refine_ls_number_reflns 2297
_refine_ls_number_restraints 1
_refine_ls_restrained_S_all 0.763
_refine_ls_R_factor_all 0.0139
_refine_ls_R_factor_gt 0.0132
_refine_ls_shift/su_max 0.000
_refine_ls_shift/su_mean 0.000
_refine_ls_structure_factor_coef Fsqd
_refine_ls_weighting_details 'calc w=1/[\s^2^(Fo^2^)+(0.0000P)^2^+0.0000P] where P=(Fo^2^+2Fc^2^)/3'
_refine_ls_weighting_scheme calc
_refine_ls_wR_factor_gt 0.0344
_refine_ls_wR_factor_ref 0.0348
_reflns_number_gt 2228
_reflns_number_total 2297
_reflns_threshold_expression >2sigma(I)
_cod_data_source_file ICA-2020-505-119504.cif
_cod_data_source_block In(dmampS)2(NCSe)
_cod_depositor_comments
;
The following automatic conversions were performed:

data item '_symmetry_cell_setting' value 'Orthorhombic' was changed
to 'orthorhombic' in accordance with the built-in table derived from
the CIF Core dictionary named 'cif_core.dic' version 2.4.5 last
updated on 2014-11-21.

data item '_exptl_crystal_density_meas' value 'none' was changed to
'?' -- the value is perceived as not measured.

Automatic conversion script
Id: cif_fix_values 8738 2021-04-28 16:35:53Z antanas 
;
_cod_original_cell_volume 3902.3(2)
_cod_original_sg_symbol_H-M Fdd2
_cod_database_code 1565222

loop_
_symmetry_equiv_pos_as_xyz
'x, y, z'
'-x, -y, z'
'x+1/4, -y+1/4, z+1/4'
'-x+1/4, y+1/4, z+1/4'
'x, y+1/2, z+1/2'
'-x, -y+1/2, z+1/2'
'x+1/4, -y+3/4, z+3/4'
'-x+1/4, y+3/4, z+3/4'
'x+1/2, y, z+1/2'
'-x+1/2, -y, z+1/2'
'x+3/4, -y+1/4, z+3/4'
'-x+3/4, y+1/4, z+3/4'
'x+1/2, y+1/2, z'
'-x+1/2, -y+1/2, z'
'x+3/4, -y+3/4, z+1/4'
'-x+3/4, y+3/4, z+1/4'

loop_
_atom_site_label
_atom_site_type_symbol
_atom_site_fract_x
_atom_site_fract_y
_atom_site_fract_z
_atom_site_U_iso_or_equiv
_atom_site_adp_type
_atom_site_occupancy
_atom_site_symmetry_multiplicity
_atom_site_calc_flag
_atom_site_refinement_flags
_atom_site_disorder_assembly
_atom_site_disorder_group
In In 0.2500 0.2500 0.1304 0.01214(4) Uani 1 2 d S . .
Se Se 0.2500 0.2500 0.473864(19) 0.02507(9) Uani 1 2 d S . .
N N 0.2500 0.2500 0.27687(15) 0.0199(5) Uani 1 2 d S . .
C C 0.2500 0.2500 0.35428(18) 0.0170(5) Uani 1 2 d S . .
S1 S 0.35642(2) 0.20578(3) 0.06218(3) 0.01683(9) Uani 1 1 d . . .
N1 N 0.23058(7) 0.07136(10) 0.13169(10) 0.0157(3) Uani 1 1 d . . .
C1 C 0.33030(9) 0.08062(13) 0.02066(10) 0.0169(4) Uani 1 1 d . . .
C2 C 0.29289(10) 0.02350(13) 0.09526(12) 0.0169(4) Uani 1 1 d . . .
H2A H 0.2806 -0.0438 0.0717 0.020 Uiso 1 1 calc R . .
H2B H 0.3247 0.0131 0.1459 0.020 Uiso 1 1 calc R . .
C3 C 0.39546(12) 0.02234(15) 0.00077(15) 0.0298(5) Uani 1 1 d . . .
H3A H 0.3841 -0.0451 -0.0214 0.045 Uiso 1 1 calc R . .
H3B H 0.4222 0.0166 0.0561 0.045 Uiso 1 1 calc R . .
H3C H 0.4217 0.0583 -0.0451 0.045 Uiso 1 1 calc R . .
C4 C 0.28927(10) 0.09068(14) -0.06620(10) 0.0255(4) Uani 1 1 d . . .
H4A H 0.2759 0.0237 -0.0873 0.038 Uiso 1 1 calc R . .
H4B H 0.3168 0.1237 -0.1124 0.038 Uiso 1 1 calc R . .
H4C H 0.2488 0.1311 -0.0545 0.038 Uiso 1 1 calc R . .
C5 C 0.21933(11) 0.03218(16) 0.22394(12) 0.0221(4) Uani 1 1 d . . .
H5A H 0.2119 -0.0407 0.2213 0.033 Uiso 1 1 calc R . .
H5B H 0.1796 0.0650 0.2503 0.033 Uiso 1 1 calc R . .
H5C H 0.2591 0.0464 0.2612 0.033 Uiso 1 1 calc R . .
C6 C 0.16988(10) 0.04467(14) 0.07841(12) 0.0255(4) Uani 1 1 d . . .
H6A H 0.1633 -0.0284 0.0798 0.038 Uiso 1 1 calc R . .
H6B H 0.1760 0.0668 0.0159 0.038 Uiso 1 1 calc R . .
H6C H 0.1302 0.0780 0.1042 0.038 Uiso 1 1 calc R . .

loop_
_atom_site_aniso_label
_atom_site_aniso_U_11
_atom_site_aniso_U_22
_atom_site_aniso_U_33
_atom_site_aniso_U_23
_atom_site_aniso_U_13
_atom_site_aniso_U_12
In 0.00932(8) 0.01754(8) 0.00956(6) 0.000 0.000 -0.00103(7)
Se 0.0333(2) 0.0310(2) 0.01096(10) 0.000 0.000 0.00170(11)
N 0.0152(12) 0.0290(13) 0.0155(9) 0.000 0.000 0.0014(9)
C 0.0139(14) 0.0201(14) 0.0169(11) 0.000 0.000 0.0022(10)
S1 0.0134(2) 0.0186(2) 0.01847(15) -0.00205(18) 0.00496(17) -0.00159(18)
N1 0.0128(6) 0.0190(7) 0.0154(5) 0.0037(6) -0.0033(7) -0.0033(6)
C1 0.0229(10) 0.0140(8) 0.0136(7) 0.0011(6) 0.0014(7) 0.0019(8)
C2 0.0194(10) 0.0149(8) 0.0165(7) 0.0021(7) -0.0006(7) 0.0006(8)
C3 0.0367(13) 0.0213(9) 0.0316(9) 0.0015(9) 0.0138(10) 0.0065(10)
C4 0.0393(12) 0.0232(10) 0.0139(7) 0.0002(7) -0.0028(8) -0.0084(9)
C5 0.0194(11) 0.0249(9) 0.0220(8) 0.0089(8) 0.0034(8) -0.0024(10)
C6 0.0196(10) 0.0243(10) 0.0325(11) 0.0070(8) -0.0096(8) -0.0076(9)

loop_
_atom_type_symbol
_atom_type_description
_atom_type_scat_dispersion_real
_atom_type_scat_dispersion_imag
_atom_type_scat_source
C C 0.0033 0.0016 'International Tables Vol C Tables 4.2.6.8 and 6.1.1.4'
H H 0.0000 0.0000 'International Tables Vol C Tables 4.2.6.8 and 6.1.1.4'
N N 0.0061 0.0033 'International Tables Vol C Tables 4.2.6.8 and 6.1.1.4'
S S 0.1246 0.1234 'International Tables Vol C Tables 4.2.6.8 and 6.1.1.4'
Se Se -0.0929 2.2259 'International Tables Vol C Tables 4.2.6.8 and 6.1.1.4'
In In -0.7276 1.3100 'International Tables Vol C Tables 4.2.6.8 and 6.1.1.4'

loop_
_geom_angle_atom_site_label_1
_geom_angle_atom_site_label_2
_geom_angle_atom_site_label_3
_geom_angle
_geom_angle_site_symmetry_1
_geom_angle_site_symmetry_3
N In N1 89.54(3) . .
N In N1 89.54(3) . 14
N1 In N1 179.07(7) . 14
N In S1 114.826(12) . 14
N1 In S1 95.97(3) . 14
N1 In S1 84.42(4) 14 14
N In S1 114.825(12) . .
N1 In S1 84.42(4) . .
N1 In S1 95.97(3) 14 .
S1 In S1 130.35(2) 14 .
C N In 180.0 . .
N C Se 180.0 . .
C1 S1 In 96.58(6) . .
C5 N1 C6 106.69(14) . .
C5 N1 C2 108.06(13) . .
C6 N1 C2 112.10(14) . .
C5 N1 In 112.23(11) . .
C6 N1 In 111.19(10) . .
C2 N1 In 106.60(10) . .
C4 C1 C2 113.27(15) . .
C4 C1 C3 109.20(15) . .
C2 C1 C3 107.21(15) . .
C4 C1 S1 110.57(12) . .
C2 C1 S1 109.87(11) . .
C3 C1 S1 106.44(14) . .
N1 C2 C1 116.82(14) . .
N1 C2 H2A 108.1 . .
C1 C2 H2A 108.1 . .
N1 C2 H2B 108.1 . .
C1 C2 H2B 108.1 . .
H2A C2 H2B 107.3 . .
C1 C3 H3A 109.5 . .
C1 C3 H3B 109.5 . .
H3A C3 H3B 109.5 . .
C1 C3 H3C 109.5 . .
H3A C3 H3C 109.5 . .
H3B C3 H3C 109.5 . .
C1 C4 H4A 109.5 . .
C1 C4 H4B 109.5 . .
H4A C4 H4B 109.5 . .
C1 C4 H4C 109.5 . .
H4A C4 H4C 109.5 . .
H4B C4 H4C 109.5 . .
N1 C5 H5A 109.5 . .
N1 C5 H5B 109.5 . .
H5A C5 H5B 109.5 . .
N1 C5 H5C 109.5 . .
H5A C5 H5C 109.5 . .
H5B C5 H5C 109.5 . .
N1 C6 H6A 109.5 . .
N1 C6 H6B 109.5 . .
H6A C6 H6B 109.5 . .
N1 C6 H6C 109.5 . .
H6A C6 H6C 109.5 . .
H6B C6 H6C 109.5 . .

loop_
_geom_bond_atom_site_label_1
_geom_bond_atom_site_label_2
_geom_bond_distance
_geom_bond_site_symmetry_2
In N 2.174(2) .
In N1 2.4036(14) .
In N1 2.4036(14) 14
In S1 2.4103(4) 14
In S1 2.4104(4) .
Se C 1.774(3) .
N C 1.149(4) .
S1 C1 1.8466(18) .
N1 C5 1.481(2) .
N1 C6 1.482(2) .
N1 C2 1.490(2) .
C1 C4 1.529(2) .
C1 C2 1.533(2) .
C1 C3 1.533(3) .
C2 H2A 0.9900 .
C2 H2B 0.9900 .
C3 H3A 0.9800 .
C3 H3B 0.9800 .
C3 H3C 0.9800 .
C4 H4A 0.9800 .
C4 H4B 0.9800 .
C4 H4C 0.9800 .
C5 H5A 0.9800 .
C5 H5B 0.9800 .
C5 H5C 0.9800 .
C6 H6A 0.9800 .
C6 H6B 0.9800 .
C6 H6C 0.9800 .

loop_
_geom_torsion_atom_site_label_1
_geom_torsion_atom_site_label_2
_geom_torsion_atom_site_label_3
_geom_torsion_atom_site_label_4
_geom_torsion
_geom_torsion_site_symmetry_1
_geom_torsion_site_symmetry_2
_geom_torsion_site_symmetry_3
_geom_torsion_site_symmetry_4
N1 In N C -105(100) . . . .
N1 In N C 75(96) 14 . . .
S1 In N C -8(96) 14 . . .
S1 In N C 172(100) . . . .
In N C Se 0(100) . . . .
N In S1 C1 108.46(5) . . . .
N1 In S1 C1 21.57(6) . . . .
N1 In S1 C1 -159.28(6) 14 . . .
S1 In S1 C1 -71.54(5) 14 . . .
N In N1 C5 5.72(12) . . . .
N1 In N1 C5 5.62(12) 14 . . .
S1 In N1 C5 -109.20(12) 14 . . .
S1 In N1 C5 120.72(12) . . . .
N In N1 C6 125.14(11) . . . .
N1 In N1 C6 125.04(12) 14 . . .
S1 In N1 C6 10.22(11) 14 . . .
S1 In N1 C6 -119.86(11) . . . .
N In N1 C2 -112.41(10) . . . .
N1 In N1 C2 -112.51(9) 14 . . .
S1 In N1 C2 132.67(9) 14 . . .
S1 In N1 C2 2.59(10) . . . .
In S1 C1 C4 79.34(12) . . . .
In S1 C1 C2 -46.42(12) . . . .
In S1 C1 C3 -162.18(11) . . . .
C5 N1 C2 C1 -155.81(14) . . . .
C6 N1 C2 C1 86.90(17) . . . .
In N1 C2 C1 -34.99(16) . . . .
C4 C1 C2 N1 -64.8(2) . . . .
C3 C1 C2 N1 174.72(16) . . . .
S1 C1 C2 N1 59.45(17) . . . .
